data_8104941
loop_
_publ_author_name
'Hosten, Eric C.'
'Betz, Richard'

_publ_section_title
;
 The crystal structure of 2-(chloromethyl)pyridine, C6H6ClN
;
_journal_issue 1
_journal_name_full 'Zeitschrift f\"ur Kristallographie - New Crystal Structures'
_journal_page_first 263
_journal_page_last 265
_journal_paper_doi 10.1515/ncrs-2020-0513
_journal_volume 236
_journal_year 2021
_chemical_formula_moiety 'C6 H6 Cl N'
_chemical_formula_sum 'C6 H6 Cl N'
_chemical_formula_weight 127.57
_chemical_name_common 2-(chloromethyl)pyridine
_chemical_name_systematic 2-(chloromethyl)pyridine
_space_group_crystal_system monoclinic
_space_group_IT_number 14
_space_group_name_Hall '-P 2ybc'
_space_group_name_H-M_alt 'P 1 21/c 1'
_atom_sites_solution_hydrogens geom
_atom_sites_solution_primary SHELXS
_atom_sites_solution_secondary difmap
_cell_angle_alpha 90
_cell_angle_beta 94.1771(11)
_cell_angle_gamma 90
_cell_formula_units_Z 4
_cell_length_a 6.5211(2)
_cell_length_b 10.2467(3)
_cell_length_c 9.1436(3)
_cell_measurement_reflns_used 4397
_cell_measurement_temperature 200(2)
_cell_measurement_theta_max 28.26
_cell_measurement_theta_min 2.99
_cell_volume 609.35(3)
_computing_cell_refinement 'SAINT [1]'
_computing_data_collection 'APEX2 [1]'
_computing_data_reduction 'SAINT [1]'
_computing_molecular_graphics 'ORTEP3 [3], Mercury [4]'
_computing_publication_material 'SHELXL-97 [2], PLATON [5]'
_computing_structure_refinement 'SHELXL-97 [2]'
_computing_structure_solution 'SHELXS-97 [2]'
_diffrn_ambient_temperature 200(2)
_diffrn_measured_fraction_theta_full 0.998
_diffrn_measured_fraction_theta_max 0.995
_diffrn_measurement_device_type 'Bruker APEX-II CCD'
_diffrn_measurement_method '\f and \w scans'
_diffrn_radiation_type MoK\a
_diffrn_radiation_wavelength 0.71073
_diffrn_reflns_av_R_equivalents 0.0109
_diffrn_reflns_av_sigmaI/netI 0.0096
_diffrn_reflns_Laue_measured_fraction_full 0.998
_diffrn_reflns_Laue_measured_fraction_max 0.995
_diffrn_reflns_limit_h_max 8
_diffrn_reflns_limit_h_min -8
_diffrn_reflns_limit_k_max 9
_diffrn_reflns_limit_k_min -13
_diffrn_reflns_limit_l_max 12
_diffrn_reflns_limit_l_min -12
_diffrn_reflns_number 5519
_diffrn_reflns_point_group_measured_fraction_full 0.998
_diffrn_reflns_point_group_measured_fraction_max 0.995
_diffrn_reflns_theta_full 25.242
_diffrn_reflns_theta_max 28.303
_diffrn_reflns_theta_min 2.990
_exptl_absorpt_coefficient_mu 0.506
_exptl_absorpt_correction_T_max 1.0000
_exptl_absorpt_correction_T_min 0.9406
_exptl_absorpt_correction_type numerical
_exptl_absorpt_process_details
;                                                              
SADABS [6]                                         
;
_exptl_crystal_colour orange
_exptl_crystal_density_diffrn 1.391
_exptl_crystal_description block
_exptl_crystal_F_000 264
_exptl_crystal_size_max 0.583
_exptl_crystal_size_mid 0.485
_exptl_crystal_size_min 0.396
_refine_diff_density_max 0.324
_refine_diff_density_min -0.230
_refine_diff_density_rms 0.038
_refine_ls_extinction_coef .
_refine_ls_extinction_method none
_refine_ls_goodness_of_fit_ref 1.054
_refine_ls_hydrogen_treatment constr
_refine_ls_matrix_type full
_refine_ls_number_parameters 73
_refine_ls_number_reflns 1507
_refine_ls_number_restraints 0
_refine_ls_restrained_S_all 1.054
_refine_ls_R_factor_all 0.0282
_refine_ls_R_factor_gt 0.0260
_refine_ls_shift/su_max 0.001
_refine_ls_shift/su_mean 0.000
_refine_ls_structure_factor_coef Fsqd
_refine_ls_weighting_details 'w=1/[\s^2^(Fo^2^)+(0.0311P)^2^+0.1870P] where P=(Fo^2^+2Fc^2^)/3'
_refine_ls_weighting_scheme calc
_refine_ls_wR_factor_gt 0.0663
_refine_ls_wR_factor_ref 0.0680
_reflns_Friedel_coverage 0.000
_reflns_Friedel_fraction_full .
_reflns_Friedel_fraction_max .
_reflns_number_gt 1403
_reflns_number_total 1507
_reflns_threshold_expression 'I > 2\s(I)'
_cod_data_source_file suppl_j_ncrs-2020-0513_suppl.cif
_cod_data_source_block g
_cod_original_sg_symbol_H-M 'P 21/c'
_cod_database_code 8104941
_shelx_space_group_comment
;
The symmetry employed for this shelxl refinement is uniquely defined
by the following loop, which should always be used as a source of
symmetry information in preference to the above space-group names.
They are only intended as comments.
;
_shelx_estimated_absorpt_t_min 0.693
_shelx_estimated_absorpt_t_max 0.753

loop_
_space_group_symop_operation_xyz
'x, y, z'
'-x, y+1/2, -z+1/2'
'-x, -y, -z'
'x, -y-1/2, z-1/2'

loop_
_atom_site_label
_atom_site_type_symbol
_atom_site_fract_x
_atom_site_fract_y
_atom_site_fract_z
_atom_site_U_iso_or_equiv
_atom_site_adp_type
_atom_site_occupancy
_atom_site_site_symmetry_order
_atom_site_calc_flag
_atom_site_refinement_flags_posn
_atom_site_refinement_flags_adp
_atom_site_refinement_flags_occupancy
_atom_site_disorder_assembly
_atom_site_disorder_group
Cl1 Cl 0.02414(4) 0.82516(3) 0.50239(3) 0.03785(11) Uani 1 1 d . . . . .
N1 N 0.22254(14) 0.55172(9) 0.65344(10) 0.0310(2) Uani 1 1 d . . . . .
C1 C 0.30493(15) 0.63345(10) 0.55941(11) 0.0253(2) Uani 1 1 d . . . . .
C2 C 0.51110(17) 0.66870(10) 0.57089(12) 0.0302(2) Uani 1 1 d . . . . .
H2 H 0.563695 0.727197 0.502222 0.036 Uiso 1 1 calc R U . . .
C3 C 0.63882(17) 0.61713(12) 0.68414(13) 0.0359(2) Uani 1 1 d . . . . .
H3 H 0.780588 0.639325 0.694399 0.043 Uiso 1 1 calc R U . . .
C4 C 0.55584(18) 0.53282(12) 0.78181(12) 0.0357(2) Uani 1 1 d . . . . .
H4 H 0.639175 0.496038 0.860857 0.043 Uiso 1 1 calc R U . . .
C5 C 0.34853(19) 0.50303(11) 0.76203(13) 0.0347(2) Uani 1 1 d . . . . .
H5 H 0.292563 0.444706 0.829386 0.042 Uiso 1 1 calc R U . . .
C6 C 0.16048(18) 0.68530(11) 0.43813(12) 0.0325(2) Uani 1 1 d . . . . .
H6A H 0.061065 0.616568 0.404856 0.039 Uiso 1 1 calc R U . . .
H6B H 0.238804 0.710831 0.353874 0.039 Uiso 1 1 calc R U . . .

loop_
_atom_site_aniso_label
_atom_site_aniso_U_11
_atom_site_aniso_U_22
_atom_site_aniso_U_33
_atom_site_aniso_U_23
_atom_site_aniso_U_13
_atom_site_aniso_U_12
Cl1 0.03058(15) 0.03703(17) 0.04560(18) 0.00291(11) 0.00049(11) 0.00782(10)
N1 0.0295(4) 0.0312(5) 0.0326(5) 0.0018(4) 0.0034(3) -0.0020(4)
C1 0.0283(5) 0.0225(4) 0.0250(4) -0.0032(3) 0.0006(4) 0.0010(4)
C2 0.0307(5) 0.0282(5) 0.0317(5) -0.0006(4) 0.0035(4) -0.0039(4)
C3 0.0268(5) 0.0402(6) 0.0399(6) -0.0046(5) -0.0021(4) -0.0010(4)
C4 0.0377(6) 0.0377(6) 0.0306(5) -0.0006(4) -0.0046(4) 0.0087(5)
C5 0.0402(6) 0.0331(6) 0.0310(5) 0.0057(4) 0.0055(4) 0.0016(4)
C6 0.0364(6) 0.0304(5) 0.0296(5) -0.0021(4) -0.0045(4) 0.0025(4)

loop_
_atom_type_symbol
_atom_type_description
_atom_type_scat_dispersion_real
_atom_type_scat_dispersion_imag
_atom_type_scat_source
C C 0.0033 0.0016 'International Tables Vol C Tables 4.2.6.8 and 6.1.1.4'
H H 0.0000 0.0000 'International Tables Vol C Tables 4.2.6.8 and 6.1.1.4'
Cl Cl 0.1484 0.1585 'International Tables Vol C Tables 4.2.6.8 and 6.1.1.4'
N N 0.0061 0.0033 'International Tables Vol C Tables 4.2.6.8 and 6.1.1.4'

loop_
_geom_angle_atom_site_label_1
_geom_angle_atom_site_label_2
_geom_angle_atom_site_label_3
_geom_angle
_geom_angle_site_symmetry_1
_geom_angle_site_symmetry_3
C5 N1 C1 117.11(9) . .
N1 C1 C2 123.03(9) . .
N1 C1 C6 115.87(9) . .
C2 C1 C6 121.09(10) . .
C3 C2 C1 118.90(10) . .
C3 C2 H2 120.6 . .
C1 C2 H2 120.6 . .
C4 C3 C2 118.65(10) . .
C4 C3 H3 120.7 . .
C2 C3 H3 120.7 . .
C3 C4 C5 118.56(10) . .
C3 C4 H4 120.7 . .
C5 C4 H4 120.7 . .
N1 C5 C4 123.75(11) . .
N1 C5 H5 118.1 . .
C4 C5 H5 118.1 . .
C1 C6 Cl1 109.76(7) . .
C1 C6 H6A 109.7 . .
Cl1 C6 H6A 109.7 . .
C1 C6 H6B 109.7 . .
Cl1 C6 H6B 109.7 . .
H6A C6 H6B 108.2 . .

loop_
_geom_bond_atom_site_label_1
_geom_bond_atom_site_label_2
_geom_bond_distance
_geom_bond_site_symmetry_2
Cl1 C6 1.8072(11) .
N1 C5 1.3382(15) .
N1 C1 1.3403(13) .
C1 C2 1.3887(14) .
C1 C6 1.4990(14) .
C2 C3 1.3855(16) .
C2 H2 0.9500 .
C3 C4 1.3810(17) .
C3 H3 0.9500 .
C4 C5 1.3849(17) .
C4 H4 0.9500 .
C5 H5 0.9500 .
C6 H6A 0.9900 .
C6 H6B 0.9900 .

loop_
_geom_hbond_atom_site_label_D
_geom_hbond_atom_site_label_H
_geom_hbond_atom_site_label_A
_geom_hbond_distance_DH
_geom_hbond_distance_HA
_geom_hbond_distance_DA
_geom_hbond_angle_DHA
_geom_hbond_site_symmetry_A
C6 H6A N1 0.99 2.56 3.5403(15) 172.6 3_566

loop_
_geom_torsion_atom_site_label_1
_geom_torsion_atom_site_label_2
_geom_torsion_atom_site_label_3
_geom_torsion_atom_site_label_4
_geom_torsion
_geom_torsion_site_symmetry_1
_geom_torsion_site_symmetry_2
_geom_torsion_site_symmetry_3
_geom_torsion_site_symmetry_4
C5 N1 C1 C2 -0.22(16) . . . .
C5 N1 C1 C6 179.40(9) . . . .
N1 C1 C2 C3 0.23(16) . . . .
C6 C1 C2 C3 -179.38(10) . . . .
C1 C2 C3 C4 -0.23(17) . . . .
C2 C3 C4 C5 0.23(17) . . . .
C1 N1 C5 C4 0.23(17) . . . .
C3 C4 C5 N1 -0.24(18) . . . .
N1 C1 C6 Cl1 83.88(10) . . . .
C2 C1 C6 Cl1 -96.49(11) . . . .
